data_4087998
loop_
_publ_author_name
'Borr\`as, Carlota'
'Biosca, Maria'
'P\`amies, Oscar'
'Di\'eguez, Montserrat'

_publ_section_title
;
 Iridium-Catalyzed Asymmetric Hydrogenation with Simple Cyclohexane-Based
 P/S Ligands: In Situ HP-NMR and DFT Calculations for the Characterization
 of Reaction Intermediates
;
_journal_issue 21
_journal_name_full Organometallics
_journal_page_first 5321
_journal_paper_doi 10.1021/acs.organomet.5b00790
_journal_volume 34
_journal_year 2015
_chemical_formula_sum 'C78.5 H83.5 B Cl1.5 F24 Ir O3 P S'
_chemical_formula_weight 1850.17
_space_group_IT_number 14
_space_group_name_Hall '-P 2yn'
_space_group_name_H-M_alt 'P 1 21/n 1'
_symmetry_cell_setting monoclinic
_symmetry_space_group_name_H-M 'P 1 21/n 1'
_atom_sites_solution_hydrogens geom
_atom_sites_solution_primary direct
_atom_sites_solution_secondary difmap
_audit_creation_method SHELXL-97
_cell_angle_alpha 90.00
_cell_angle_beta 92.1760(10)
_cell_angle_gamma 90.00
_cell_formula_units_Z 4
_cell_length_a 19.6567(5)
_cell_length_b 13.3264(3)
_cell_length_c 29.9066(8)
_cell_measurement_reflns_used 9827
_cell_measurement_temperature 100(2)
_cell_measurement_theta_max 23.83
_cell_measurement_theta_min 2.26
_cell_volume 7828.5(3)
_computing_cell_refinement 'Bruker APEX2 v2009.1-0'
_computing_data_collection 'Bruker APEX2 v2009.1-0'
_computing_data_reduction 'Bruker SAINT V7.60A'
_computing_molecular_graphics 'Bruker SHELXTL'
_computing_publication_material 'Bruker SHELXTL'
_computing_structure_refinement 'SHELXS-97 (Sheldrick, 2008)'
_computing_structure_solution 'SHELXS-97 (Sheldrick, 2008)'
_diffrn_ambient_temperature 100(2)
_diffrn_detector_area_resol_mean 512
_diffrn_detector_type '4K CCD area detector APEX II'
_diffrn_measured_fraction_theta_full 0.981
_diffrn_measured_fraction_theta_max 0.981
_diffrn_measurement_device_type 'Kappa 4-axis goniometer bruker-nonius'
_diffrn_measurement_method
;
 Fullsphere data collection, phi and omega scans
;
_diffrn_measurement_specimen_support 'magnetic support whith 10 micron nylon fiber cryoloop'
_diffrn_radiation_monochromator 'Multilayer Montel 200 mirrors'
_diffrn_radiation_type MoK\a
_diffrn_radiation_wavelength 0.71073
_diffrn_reflns_av_R_equivalents 0.0999
_diffrn_reflns_av_sigmaI/netI 0.0676
_diffrn_reflns_limit_h_max 26
_diffrn_reflns_limit_h_min -26
_diffrn_reflns_limit_k_max 17
_diffrn_reflns_limit_k_min -17
_diffrn_reflns_limit_l_max 35
_diffrn_reflns_limit_l_min -39
_diffrn_reflns_number 174669
_diffrn_reflns_theta_full 28.26
_diffrn_reflns_theta_max 28.26
_diffrn_reflns_theta_min 1.22
_diffrn_source 'rotating anode X-ray tube'
_diffrn_source_current 70
_diffrn_source_power 50
_diffrn_source_size '3 mm x 0.3 mm fine focus'
_diffrn_source_type 'Bruker-Nonius FR 591'
_exptl_absorpt_coefficient_mu 1.909
_exptl_absorpt_correction_T_max 0.9106
_exptl_absorpt_correction_T_min 0.9106
_exptl_absorpt_correction_type empirical
_exptl_absorpt_process_details
; 
 SADABS Version 2008/1 Bruker-Nonius
 Blessing, Acta Cryst. (1995) A51 33-38
;
_exptl_crystal_colour orange
_exptl_crystal_density_diffrn 1.570
_exptl_crystal_density_method 'not measured'
_exptl_crystal_description block
_exptl_crystal_F_000 3732
_exptl_crystal_size_max 0.05
_exptl_crystal_size_mid 0.05
_exptl_crystal_size_min 0.05
_refine_diff_density_max 5.544
_refine_diff_density_min -1.413
_refine_diff_density_rms 0.195
_refine_ls_extinction_method none
_refine_ls_goodness_of_fit_ref 1.069
_refine_ls_hydrogen_treatment noref
_refine_ls_matrix_type full
_refine_ls_number_parameters 1141
_refine_ls_number_reflns 19046
_refine_ls_number_restraints 184
_refine_ls_restrained_S_all 1.083
_refine_ls_R_factor_all 0.1035
_refine_ls_R_factor_gt 0.0730
_refine_ls_shift/su_max 0.002
_refine_ls_shift/su_mean 0.000
_refine_ls_structure_factor_coef Fsqd
_refine_ls_weighting_details 'calc w=1/[\s^2^(Fo^2^)+(0.0813P)^2^+90.2074P] where P=(Fo^2^+2Fc^2^)/3'
_refine_ls_weighting_scheme calc
_refine_ls_wR_factor_gt 0.1805
_refine_ls_wR_factor_ref 0.1969
_reflns_number_gt 14310
_reflns_number_total 19046
_reflns_threshold_expression >2sigma(I)
_cod_data_source_file om5b00790_si_003.cif
_cod_data_source_block m25_0m
_cod_depositor_comments
;
The following automatic conversions were performed:

data name '_diffrn_measurement_specimen_suppport' was replaced with
'_diffrn_measurement_specimen_support' as specified in the
replacement file
'/home/saulius/struct/COD-crude-data/automatic-downloads/DataCite-retrospective/ACS/depositions/lib/lists/replacement-tags.lst'.

Automatic conversion script
Id: cif_correct_tags 6909 2019-04-08 15:41:33Z antanas 

The following automatic conversions were performed:

data item '_symmetry_cell_setting' value 'Monoclinic' was changed to
'monoclinic' in accordance with the
/home/saulius/struct/COD-crude-data/automatic-downloads/DataCite-retrospective/ACS/depositions/lib/dictionaries/cif_core.dic
dictionary named 'cif_core.dic' version 2.4.2 last updated on
2011-04-26.

Automatic conversion script
Id: cif_fix_values 6909 2019-04-08 15:41:33Z antanas 
;
_cod_original_sg_symbol_H-M P2(1)/n
_cod_original_formula_sum 'C78.50 H83.50 B Cl1.50 F24 Ir O3 P S'
_cod_database_code 4087998

loop_
_symmetry_equiv_pos_as_xyz
'x, y, z'
'-x+1/2, y+1/2, -z+1/2'
'-x, -y, -z'
'x-1/2, -y-1/2, z-1/2'

loop_
_atom_site_label
_atom_site_type_symbol
_atom_site_fract_x
_atom_site_fract_y
_atom_site_fract_z
_atom_site_U_iso_or_equiv
_atom_site_adp_type
_atom_site_occupancy
_atom_site_symmetry_multiplicity
_atom_site_calc_flag
_atom_site_refinement_flags
_atom_site_disorder_assembly
_atom_site_disorder_group
C1A C 0.0503(3) 0.1837(5) 0.9745(2) 0.0162(13) Uani 1 1 d . . .
C2A C 0.1123(3) 0.1514(5) 0.9945(2) 0.0176(13) Uani 1 1 d . . .
C3A C 0.1410(3) 0.2157(5) 1.0271(2) 0.0217(14) Uani 1 1 d . . .
H3A H 0.1838 0.1978 1.0405 0.026 Uiso 1 1 calc R . .
C4A C 0.1111(3) 0.3031(5) 1.0409(2) 0.0198(14) Uani 1 1 d . . .
C5A C 0.0469(3) 0.3281(5) 1.0216(2) 0.0205(14) Uani 1 1 d . . .
H5A H 0.0254 0.3885 1.0302 0.025 Uiso 1 1 calc R . .
C6A C 0.0143(3) 0.2662(5) 0.9899(2) 0.0169(13) Uani 1 1 d . . .
C7A C -0.0602(3) 0.2814(5) 0.9800(2) 0.0172(13) Uani 1 1 d . . .
C8A C -0.0987(3) 0.3082(5) 1.0166(2) 0.0176(13) Uani 1 1 d . . .
H8A H -0.0761 0.3197 1.0448 0.021 Uiso 1 1 calc R . .
C9A C -0.1687(3) 0.3185(5) 1.0129(2) 0.0182(13) Uani 1 1 d . . .
C10A C -0.2009(3) 0.2939(5) 0.9726(2) 0.0195(14) Uani 1 1 d . . .
H10A H -0.2493 0.2951 0.9707 0.023 Uiso 1 1 calc R . .
C11A C -0.1657(3) 0.2671(5) 0.9339(2) 0.0178(13) Uani 1 1 d . . .
C12A C -0.0943(3) 0.2651(5) 0.9390(2) 0.0179(13) Uani 1 1 d . . .
C13A C 0.1449(3) 0.0481(5) 0.9842(2) 0.0215(14) Uani 1 1 d . . .
C14A C 0.1672(3) 0.0411(5) 0.9362(2) 0.0227(15) Uani 1 1 d . . .
H14A H 0.1980 0.0967 0.9301 0.034 Uiso 1 1 calc R . .
H14B H 0.1271 0.0447 0.9158 0.034 Uiso 1 1 calc R . .
H14C H 0.1908 -0.0228 0.9319 0.034 Uiso 1 1 calc R . .
C15A C 0.2080(4) 0.0281(6) 1.0152(3) 0.0287(17) Uani 1 1 d . . .
H15A H 0.2219 -0.0421 1.0124 0.043 Uiso 1 1 calc R . .
H15B H 0.1968 0.0419 1.0463 0.043 Uiso 1 1 calc R . .
H15C H 0.2454 0.0720 1.0067 0.043 Uiso 1 1 calc R . .
C16A C 0.0937(4) -0.0338(5) 0.9934(3) 0.0245(15) Uani 1 1 d . . .
H16A H 0.0510 -0.0201 0.9765 0.037 Uiso 1 1 calc R . .
H16B H 0.0852 -0.0354 1.0255 0.037 Uiso 1 1 calc R . .
H16C H 0.1119 -0.0987 0.9842 0.037 Uiso 1 1 calc R . .
C17A C 0.1469(4) 0.3735(5) 1.0738(2) 0.0227(15) Uani 1 1 d . . .
C18A C 0.1806(6) 0.4559(7) 1.0468(3) 0.048(3) Uani 1 1 d . . .
H18A H 0.2166 0.4266 1.0292 0.072 Uiso 1 1 calc R . .
H18B H 0.2003 0.5065 1.0673 0.072 Uiso 1 1 calc R . .
H18C H 0.1464 0.4875 1.0267 0.072 Uiso 1 1 calc R . .
C19A C 0.2021(4) 0.3223(6) 1.1023(3) 0.0288(17) Uani 1 1 d . . .
H19A H 0.1836 0.2616 1.1158 0.043 Uiso 1 1 calc R . .
H19B H 0.2185 0.3681 1.1260 0.043 Uiso 1 1 calc R . .
H19C H 0.2400 0.3039 1.0836 0.043 Uiso 1 1 calc R . .
C20A C 0.0955(5) 0.4197(8) 1.1063(3) 0.049(3) Uani 1 1 d . . .
H20A H 0.0632 0.4626 1.0895 0.073 Uiso 1 1 calc R . .
H20B H 0.1202 0.4598 1.1291 0.073 Uiso 1 1 calc R . .
H20C H 0.0707 0.3657 1.1209 0.073 Uiso 1 1 calc R . .
C21A C -0.2081(4) 0.3519(5) 1.0535(2) 0.0225(15) Uani 1 1 d . . .
C22A C -0.2114(5) 0.2649(6) 1.0860(3) 0.038(2) Uani 1 1 d . . .
H22A H -0.2351 0.2083 1.0714 0.056 Uiso 1 1 calc R . .
H22B H -0.2361 0.2856 1.1123 0.056 Uiso 1 1 calc R . .
H22C H -0.1651 0.2444 1.0953 0.056 Uiso 1 1 calc R . .
C23A C -0.1721(4) 0.4413(6) 1.0764(3) 0.0311(18) Uani 1 1 d . . .
H23A H -0.1265 0.4208 1.0873 0.047 Uiso 1 1 calc R . .
H23B H -0.1984 0.4638 1.1017 0.047 Uiso 1 1 calc R . .
H23C H -0.1682 0.4963 1.0549 0.047 Uiso 1 1 calc R . .
C24A C -0.2811(4) 0.3849(7) 1.0403(3) 0.036(2) Uani 1 1 d . . .
H24A H -0.2796 0.4393 1.0183 0.054 Uiso 1 1 calc R . .
H24B H -0.3038 0.4086 1.0669 0.054 Uiso 1 1 calc R . .
H24C H -0.3063 0.3279 1.0273 0.054 Uiso 1 1 calc R . .
C25A C -0.2066(3) 0.2458(6) 0.8901(2) 0.0240(15) Uani 1 1 d . . .
C26A C -0.1988(4) 0.3316(6) 0.8569(3) 0.0311(18) Uani 1 1 d . . .
H26A H -0.1504 0.3478 0.8546 0.047 Uiso 1 1 calc R . .
H26B H -0.2232 0.3908 0.8673 0.047 Uiso 1 1 calc R . .
H26C H -0.2177 0.3114 0.8275 0.047 Uiso 1 1 calc R . .
C27A C -0.1848(4) 0.1466(6) 0.8687(3) 0.0278(17) Uani 1 1 d . . .
H27A H -0.2149 0.1319 0.8426 0.042 Uiso 1 1 calc R . .
H27B H -0.1877 0.0922 0.8906 0.042 Uiso 1 1 calc R . .
H27C H -0.1378 0.1524 0.8592 0.042 Uiso 1 1 calc R . .
C28A C -0.2832(4) 0.2338(7) 0.8985(3) 0.0334(19) Uani 1 1 d . . .
H28A H -0.3003 0.2952 0.9121 0.050 Uiso 1 1 calc R . .
H28B H -0.2898 0.1770 0.9186 0.050 Uiso 1 1 calc R . .
H28C H -0.3080 0.2216 0.8700 0.050 Uiso 1 1 calc R . .
C29A C 0.1120(3) 0.2602(5) 0.8105(3) 0.0241(15) Uani 1 1 d . . .
H29A H 0.1066 0.3346 0.8077 0.029 Uiso 1 1 calc R . .
C30A C 0.1748(4) 0.2292(6) 0.7863(3) 0.0281(16) Uani 1 1 d . . .
H30A H 0.1688 0.2460 0.7541 0.034 Uiso 1 1 calc R . .
H30B H 0.1812 0.1558 0.7889 0.034 Uiso 1 1 calc R . .
C31A C 0.2378(4) 0.2831(6) 0.8061(3) 0.0330(18) Uani 1 1 d . . .
H31A H 0.2787 0.2594 0.7910 0.040 Uiso 1 1 calc R . .
H31B H 0.2333 0.3562 0.8007 0.040 Uiso 1 1 calc R . .
C32A C 0.2465(4) 0.2637(6) 0.8564(3) 0.0304(18) Uani 1 1 d . . .
H32A H 0.2569 0.1918 0.8616 0.036 Uiso 1 1 calc R . .
H32B H 0.2854 0.3035 0.8687 0.036 Uiso 1 1 calc R . .
C33A C 0.1830(3) 0.2913(6) 0.8804(2) 0.0234(15) Uani 1 1 d . . .
H33A H 0.1751 0.3645 0.8779 0.028 Uiso 1 1 calc R . .
H33B H 0.1890 0.2743 0.9125 0.028 Uiso 1 1 calc R . .
C34A C 0.1211(3) 0.2343(5) 0.8598(2) 0.0200(14) Uani 1 1 d . . .
H34A H 0.1286 0.1604 0.8632 0.024 Uiso 1 1 calc R . .
C35A C -0.0184(4) 0.3098(6) 0.7673(3) 0.0281(17) Uani 1 1 d . . .
C36A C 0.0156(4) 0.3559(7) 0.7265(3) 0.038(2) Uani 1 1 d . . .
H36A H 0.0207 0.3041 0.7036 0.057 Uiso 1 1 calc R . .
H36B H 0.0605 0.3822 0.7357 0.057 Uiso 1 1 calc R . .
H36C H -0.0128 0.4105 0.7143 0.057 Uiso 1 1 calc R . .
C37A C -0.0257(4) 0.3873(6) 0.8048(3) 0.0324(18) Uani 1 1 d . . .
H37A H 0.0182 0.4204 0.8109 0.049 Uiso 1 1 calc R . .
H37B H -0.0400 0.3534 0.8320 0.049 Uiso 1 1 calc R . .
H37C H -0.0598 0.4374 0.7956 0.049 Uiso 1 1 calc R . .
C38A C -0.0878(4) 0.2653(7) 0.7534(3) 0.0347(19) Uani 1 1 d . . .
H38A H -0.1191 0.3195 0.7444 0.052 Uiso 1 1 calc R . .
H38B H -0.1061 0.2286 0.7786 0.052 Uiso 1 1 calc R . .
H38C H -0.0825 0.2193 0.7282 0.052 Uiso 1 1 calc R . .
C39A C -0.1220(4) -0.0473(6) 0.7894(3) 0.0311(18) Uani 1 1 d . . .
H39A H -0.1358 -0.1011 0.7681 0.037 Uiso 1 1 calc R . .
H39B H -0.1590 0.0031 0.7892 0.037 Uiso 1 1 calc R . .
C40A C -0.1138(4) -0.0932(6) 0.8371(3) 0.0356(19) Uani 1 1 d . . .
H40A H -0.1589 -0.0949 0.8507 0.043 Uiso 1 1 calc R . .
H40B H -0.0977 -0.1633 0.8346 0.043 Uiso 1 1 calc R . .
C41A C -0.0643(4) -0.0354(5) 0.8680(3) 0.0265(16) Uani 1 1 d . . .
H41A H -0.0849 -0.0112 0.8961 0.032 Uiso 1 1 calc R . .
C42A C 0.0048(4) -0.0540(6) 0.8727(3) 0.0272(16) Uani 1 1 d . . .
H42A H 0.0239 -0.0406 0.9035 0.033 Uiso 1 1 calc R . .
C43A C 0.0445(4) -0.1303(6) 0.8478(3) 0.0312(18) Uani 1 1 d . . .
H43A H 0.0381 -0.1969 0.8618 0.037 Uiso 1 1 calc R . .
H43B H 0.0935 -0.1133 0.8509 0.037 Uiso 1 1 calc R . .
C44A C 0.0242(4) -0.1375(6) 0.7980(3) 0.0309(18) Uani 1 1 d . . .
H44A H 0.0626 -0.1658 0.7816 0.037 Uiso 1 1 calc R . .
H44B H -0.0150 -0.1837 0.7940 0.037 Uiso 1 1 calc R . .
C45A C 0.0053(4) -0.0367(6) 0.7785(3) 0.0284(17) Uani 1 1 d . . .
H45A H 0.0364 -0.0139 0.7548 0.034 Uiso 1 1 calc R . .
C46A C -0.0585(4) 0.0015(6) 0.7736(3) 0.0282(17) Uani 1 1 d . . .
H46A H -0.0658 0.0454 0.7468 0.034 Uiso 1 1 calc R . .
Ir1A Ir -0.009098(13) 0.079701(19) 0.833164(9) 0.01775(7) Uani 1 1 d . . .
O1A O 0.0207(2) 0.1282(3) 0.93867(15) 0.0179(10) Uani 1 1 d . . .
O2A O -0.0578(2) 0.2532(4) 0.89985(15) 0.0192(10) Uani 1 1 d . . .
O3A O 0.0628(2) 0.2644(4) 0.88509(16) 0.0210(10) Uani 1 1 d . . .
P1A P 0.00500(8) 0.18133(13) 0.89122(6) 0.0176(3) Uani 1 1 d . . .
S1A S 0.03654(9) 0.20019(13) 0.78416(6) 0.0214(4) Uani 1 1 d . . .
B1B B 0.0069(3) 0.6899(5) 0.6456(3) 0.0165(15) Uani 1 1 d . . .
C1B C -0.0600(3) 0.6308(5) 0.6631(2) 0.0167(13) Uani 1 1 d . . .
C2B C -0.0803(3) 0.5379(5) 0.6445(2) 0.0204(14) Uani 1 1 d . . .
H2B H -0.0567 0.5122 0.6199 0.024 Uiso 1 1 calc R . .
C3B C -0.1337(3) 0.4827(5) 0.6612(3) 0.0226(15) Uani 1 1 d . . .
C4B C -0.1680(3) 0.5161(5) 0.6979(2) 0.0234(15) Uani 1 1 d . . .
H4B H -0.2045 0.4783 0.7093 0.028 Uiso 1 1 calc R . .
C5B C -0.1479(3) 0.6063(6) 0.7177(2) 0.0224(15) Uani 1 1 d . A .
C6B C -0.0951(3) 0.6617(5) 0.6999(2) 0.0196(14) Uani 1 1 d . . .
H6B H -0.0826 0.7235 0.7138 0.024 Uiso 1 1 calc R . .
C7B C -0.1837(3) 0.6457(5) 0.7567(2) 0.0356(19) Uani 1 1 d D . .
C8B C -0.1556(4) 0.3874(6) 0.6377(3) 0.0312(18) Uani 1 1 d . . .
C9B C 0.0703(3) 0.6331(5) 0.6721(2) 0.0158(13) Uani 1 1 d . . .
C10B C 0.0825(3) 0.6480(5) 0.7179(2) 0.0203(14) Uani 1 1 d . . .
H10B H 0.0551 0.6949 0.7329 0.024 Uiso 1 1 calc R . .
C11B C 0.1332(4) 0.5970(5) 0.7423(2) 0.0224(15) Uani 1 1 d . B .
C12B C 0.1742(3) 0.5282(5) 0.7218(2) 0.0233(15) Uani 1 1 d . . .
H12B H 0.2096 0.4946 0.7382 0.028 Uiso 1 1 calc R . .
C13B C 0.1621(3) 0.5097(5) 0.6767(2) 0.0200(14) Uani 1 1 d . . .
C14B C 0.1117(3) 0.5600(5) 0.6522(2) 0.0166(13) Uani 1 1 d . . .
H14D H 0.1048 0.5452 0.6213 0.020 Uiso 1 1 calc R . .
C15B C 0.1441(3) 0.6144(5) 0.7916(2) 0.037(2) Uani 1 1 d D . .
C16B C 0.2046(4) 0.4315(6) 0.6550(3) 0.0290(17) Uani 1 1 d . . .
C17B C 0.0148(3) 0.6858(5) 0.5913(2) 0.0175(13) Uani 1 1 d . . .
C18B C 0.0754(3) 0.7188(5) 0.5734(2) 0.0216(14) Uani 1 1 d . . .
H18D H 0.1115 0.7386 0.5935 0.026 Uiso 1 1 calc R . .
C19B C 0.0859(4) 0.7243(6) 0.5279(3) 0.0268(16) Uani 1 1 d . . .
C20B C 0.0346(4) 0.6946(6) 0.4972(3) 0.0274(16) Uani 1 1 d . . .
H20D H 0.0412 0.6967 0.4659 0.033 Uiso 1 1 calc R . .
C21B C -0.0264(4) 0.6620(6) 0.5140(3) 0.0285(17) Uani 1 1 d . C .
C22B C -0.0358(3) 0.6593(5) 0.5591(2) 0.0219(15) Uani 1 1 d . . .
H22D H -0.0788 0.6384 0.5691 0.026 Uiso 1 1 calc R . .
C23B C 0.1518(4) 0.7636(7) 0.5122(3) 0.036(2) Uani 1 1 d . . .
C24B C -0.0816(4) 0.6248(6) 0.4819(2) 0.041(2) Uani 1 1 d D . .
C25B C 0.0064(3) 0.8097(5) 0.6565(2) 0.0154(13) Uani 1 1 d . . .
C26B C 0.0655(3) 0.8649(5) 0.6664(2) 0.0176(13) Uani 1 1 d . . .
H26D H 0.1070 0.8297 0.6720 0.021 Uiso 1 1 calc R . .
C27B C 0.0661(3) 0.9692(5) 0.6685(2) 0.0209(14) Uani 1 1 d . . .
C28B C 0.0064(4) 1.0235(5) 0.6605(3) 0.0246(16) Uani 1 1 d . . .
H28D H 0.0064 1.0948 0.6613 0.030 Uiso 1 1 calc R . .
C29B C -0.0528(3) 0.9708(5) 0.6513(3) 0.0230(15) Uani 1 1 d . D .
C30B C -0.0527(3) 0.8670(5) 0.6493(2) 0.0204(14) Uani 1 1 d . . .
H30C H -0.0945 0.8332 0.6428 0.024 Uiso 1 1 calc R . .
C31B C 0.1324(4) 1.0216(6) 0.6782(3) 0.0268(16) Uani 1 1 d . . .
C32B C -0.1173(4) 1.0294(5) 0.6425(3) 0.041(2) Uani 1 1 d D . .
F1B F -0.2354(6) 0.6989(10) 0.7473(4) 0.091(3) Uani 0.75 1 d PU A 1
F2B F -0.1442(4) 0.6915(7) 0.7861(3) 0.050(2) Uani 0.75 1 d PU A 1
F3B F -0.2067(5) 0.5661(7) 0.7818(3) 0.066(2) Uani 0.75 1 d PU A 1
F1' F -0.2095(6) 0.7373(6) 0.7493(5) 0.014(3) Uani 0.25 1 d PDU A 2
F2' F -0.1398(7) 0.6559(13) 0.7912(5) 0.039(6) Uani 0.25 1 d PDU A 2
F3' F -0.2361(5) 0.5925(9) 0.7703(5) 0.027(4) Uani 0.25 1 d PDU A 2
F4B F -0.1946(3) 0.4060(4) 0.60174(19) 0.0609(18) Uani 1 1 d D . .
F5B F -0.1928(3) 0.3288(4) 0.66340(17) 0.0482(14) Uani 1 1 d D . .
F6B F -0.1038(3) 0.3342(4) 0.6248(2) 0.0516(15) Uani 1 1 d D . .
F7B F 0.1960(2) 0.4296(4) 0.61098(16) 0.0397(12) Uani 1 1 d . . .
F8B F 0.2708(3) 0.4477(6) 0.6623(2) 0.0639(19) Uani 1 1 d . . .
F9B F 0.1917(4) 0.3412(4) 0.6699(2) 0.082(2) Uani 1 1 d . . .
F10B F 0.1841(5) 0.5540(8) 0.8120(3) 0.070(2) Uani 0.75 1 d PU B 1
F11B F 0.1712(4) 0.7080(7) 0.7990(3) 0.059(2) Uani 0.75 1 d PU B 1
F12B F 0.0851(4) 0.6243(6) 0.8120(2) 0.0388(17) Uani 0.75 1 d PU B 1
F10' F 0.1505(7) 0.5272(6) 0.8137(5) 0.019(3) Uani 0.25 1 d PDU B 2
F11' F 0.2037(5) 0.6598(11) 0.7999(7) 0.048(5) Uani 0.25 1 d PDU B 2
F12' F 0.0975(6) 0.6649(11) 0.8132(6) 0.036(5) Uani 0.25 1 d PDU B 2
F13B F -0.1427(3) 0.6415(6) 0.4957(2) 0.0429(17) Uani 0.75 1 d PU C 1
F14B F -0.0845(4) 0.6888(7) 0.4443(3) 0.058(2) Uani 0.75 1 d PU C 1
F15B F -0.0731(4) 0.5411(6) 0.4654(3) 0.064(2) Uani 0.75 1 d PU C 1
F13' F -0.1044(9) 0.5350(8) 0.4946(6) 0.048(5) Uani 0.25 1 d PDU C 2
F14' F -0.1363(7) 0.6827(11) 0.4791(7) 0.056(6) Uani 0.25 1 d PDU C 2
F15' F -0.0610(11) 0.6097(16) 0.4407(4) 0.071(7) Uani 0.25 1 d PDU C 2
F16B F 0.1612(3) 0.7474(8) 0.47018(19) 0.087(3) Uani 1 1 d . . .
F17B F 0.1574(4) 0.8602(5) 0.5185(4) 0.109(3) Uani 1 1 d . . .
F18B F 0.2044(3) 0.7253(6) 0.5343(2) 0.069(2) Uani 1 1 d . . .
F19B F 0.1800(2) 0.9953(4) 0.64967(16) 0.0355(11) Uani 1 1 d . . .
F20B F 0.1584(2) 0.9987(4) 0.71901(16) 0.0347(11) Uani 1 1 d . . .
F21B F 0.1272(2) 1.1214(3) 0.6767(2) 0.0449(14) Uani 1 1 d . . .
F22B F -0.1137(4) 1.1219(5) 0.6463(3) 0.062(2) Uani 0.75 1 d PDU D 1
F23B F -0.1527(4) 0.9972(6) 0.6071(2) 0.0458(18) Uani 0.75 1 d PDU D 1
F24B F -0.1616(4) 1.0041(7) 0.6764(3) 0.064(2) Uani 0.75 1 d PDU D 1
F22' F -0.1068(7) 1.1090(9) 0.6163(5) 0.025(3) Uani 0.25 1 d PDU D 2
F23' F -0.1706(7) 0.9795(11) 0.6257(6) 0.035(5) Uani 0.25 1 d PDU D 2
F24' F -0.1405(10) 1.0749(14) 0.6785(4) 0.053(5) Uani 0.25 1 d PDU D 2
C1S C 0.979(2) 1.021(3) 0.5128(11) 0.109(4) Uani 0.50 1 d PU . .
H1SA H 0.9435 1.0695 0.5161 0.131 Uiso 0.50 1 d PR . .
Cl1S Cl 0.9409(6) 0.9174(7) 0.5286(3) 0.109(3) Uani 0.50 1 d PU . .
Cl2S Cl 1.0396(5) 0.0646(8) 0.5443(4) 0.117(3) Uani 0.50 1 d P . .
Cl3S Cl 0.9922(9) 0.0250(11) 0.4559(3) 0.170(6) Uani 0.50 1 d P . .

loop_
_atom_site_aniso_label
_atom_site_aniso_U_11
_atom_site_aniso_U_22
_atom_site_aniso_U_33
_atom_site_aniso_U_23
_atom_site_aniso_U_13
_atom_site_aniso_U_12
C1A 0.016(3) 0.024(3) 0.009(3) -0.005(2) -0.001(2) 0.002(2)
C2A 0.017(3) 0.024(3) 0.011(3) -0.001(3) -0.005(2) 0.004(2)
C3A 0.020(3) 0.025(4) 0.020(4) -0.005(3) -0.003(3) 0.003(3)
C4A 0.021(3) 0.025(3) 0.013(3) -0.002(3) -0.002(2) 0.002(3)
C5A 0.021(3) 0.026(3) 0.015(3) -0.005(3) -0.001(3) 0.005(3)
C6A 0.022(3) 0.018(3) 0.010(3) 0.000(2) -0.003(2) 0.002(2)
C7A 0.018(3) 0.017(3) 0.016(3) 0.001(2) -0.004(2) 0.004(2)
C8A 0.023(3) 0.017(3) 0.012(3) -0.001(2) -0.003(2) 0.004(2)
C9A 0.019(3) 0.016(3) 0.020(4) -0.001(3) 0.002(3) 0.003(2)
C10A 0.019(3) 0.021(3) 0.018(4) 0.001(3) -0.001(3) 0.001(2)
C11A 0.020(3) 0.017(3) 0.016(3) -0.004(3) -0.006(2) 0.005(2)
C12A 0.022(3) 0.015(3) 0.016(3) -0.002(2) -0.001(2) 0.004(2)
C13A 0.019(3) 0.024(3) 0.021(4) -0.004(3) 0.001(3) 0.006(3)
C14A 0.020(3) 0.024(3) 0.024(4) -0.002(3) 0.003(3) 0.005(3)
C15A 0.029(4) 0.025(4) 0.031(4) -0.003(3) -0.005(3) 0.012(3)
C16A 0.028(3) 0.021(3) 0.024(4) 0.004(3) 0.000(3) 0.004(3)
C17A 0.027(3) 0.021(3) 0.019(4) -0.002(3) -0.006(3) 0.000(3)
C18A 0.086(7) 0.030(4) 0.027(5) 0.003(4) -0.019(5) -0.020(5)
C19A 0.034(4) 0.032(4) 0.020(4) -0.003(3) -0.009(3) -0.004(3)
C20A 0.036(4) 0.066(6) 0.043(6) -0.027(5) -0.011(4) 0.008(4)
C21A 0.027(3) 0.024(3) 0.017(4) -0.003(3) 0.005(3) 0.002(3)
C22A 0.049(5) 0.033(4) 0.032(5) 0.008(4) 0.016(4) 0.006(4)
C23A 0.038(4) 0.034(4) 0.022(4) -0.013(3) 0.007(3) 0.000(3)
C24A 0.027(4) 0.057(5) 0.025(4) -0.006(4) 0.004(3) 0.010(4)
C25A 0.019(3) 0.031(4) 0.021(4) -0.009(3) -0.007(3) 0.004(3)
C26A 0.036(4) 0.041(5) 0.015(4) -0.005(3) -0.008(3) 0.007(3)
C27A 0.025(3) 0.030(4) 0.028(4) -0.016(3) -0.007(3) 0.005(3)
C28A 0.019(3) 0.053(5) 0.027(4) -0.012(4) -0.006(3) 0.001(3)
C29A 0.020(3) 0.022(3) 0.030(4) -0.002(3) -0.006(3) -0.006(3)
C30A 0.029(4) 0.035(4) 0.020(4) -0.002(3) 0.000(3) -0.004(3)
C31A 0.023(3) 0.036(4) 0.040(5) 0.002(4) 0.001(3) -0.002(3)
C32A 0.019(3) 0.037(4) 0.034(5) 0.001(3) -0.007(3) 0.001(3)
C33A 0.024(3) 0.026(4) 0.020(4) -0.004(3) -0.008(3) 0.002(3)
C34A 0.016(3) 0.025(3) 0.019(4) -0.002(3) 0.000(2) -0.001(2)
C35A 0.026(3) 0.029(4) 0.029(4) 0.006(3) -0.001(3) -0.001(3)
C36A 0.042(4) 0.042(5) 0.030(5) 0.018(4) -0.009(4) -0.009(4)
C37A 0.032(4) 0.025(4) 0.040(5) 0.006(3) -0.002(3) 0.007(3)
C38A 0.027(4) 0.041(5) 0.035(5) 0.004(4) -0.009(3) -0.001(3)
C39A 0.030(4) 0.031(4) 0.031(5) -0.005(3) -0.007(3) -0.007(3)
C40A 0.030(4) 0.030(4) 0.046(5) 0.005(4) -0.001(4) -0.010(3)
C41A 0.031(4) 0.020(3) 0.028(4) 0.001(3) 0.004(3) -0.001(3)
C42A 0.039(4) 0.028(4) 0.014(4) -0.005(3) 0.000(3) 0.000(3)
C43A 0.039(4) 0.025(4) 0.029(4) -0.006(3) -0.002(3) 0.007(3)
C44A 0.040(4) 0.022(4) 0.031(5) -0.010(3) -0.003(3) 0.006(3)
C45A 0.043(4) 0.027(4) 0.015(4) -0.005(3) -0.002(3) -0.002(3)
C46A 0.036(4) 0.025(4) 0.023(4) -0.006(3) -0.006(3) -0.006(3)
Ir1A 0.01980(12) 0.01882(12) 0.01453(13) -0.00213(11) -0.00052(8) -0.00073(10)
O1A 0.019(2) 0.023(2) 0.012(2) -0.0072(18) -0.0048(17) 0.0031(18)
O2A 0.019(2) 0.030(3) 0.009(2) -0.0021(19) -0.0003(17) 0.0083(19)
O3A 0.021(2) 0.022(2) 0.020(3) -0.006(2) -0.0001(19) 0.0015(18)
P1A 0.0180(7) 0.0220(8) 0.0126(9) -0.0037(7) -0.0015(6) 0.0045(6)
S1A 0.0226(8) 0.0237(8) 0.0177(9) 0.0005(7) -0.0021(6) -0.0024(6)
B1B 0.015(3) 0.016(3) 0.019(4) -0.007(3) -0.005(3) 0.000(3)
C1B 0.014(3) 0.013(3) 0.022(4) 0.001(3) -0.008(2) 0.002(2)
C2B 0.019(3) 0.019(3) 0.022(4) -0.002(3) -0.010(3) 0.000(2)
C3B 0.023(3) 0.015(3) 0.029(4) 0.005(3) -0.015(3) -0.001(2)
C4B 0.021(3) 0.024(3) 0.025(4) 0.008(3) -0.007(3) -0.003(3)
C5B 0.022(3) 0.031(4) 0.013(3) 0.001(3) -0.007(3) -0.006(3)
C6B 0.019(3) 0.021(3) 0.018(4) -0.001(3) -0.007(3) -0.005(2)
C7B 0.033(4) 0.048(5) 0.027(5) -0.002(4) 0.005(3) -0.010(4)
C8B 0.037(4) 0.023(4) 0.032(5) -0.003(3) -0.012(3) -0.007(3)
C9B 0.015(3) 0.015(3) 0.017(3) 0.001(2) -0.004(2) 0.000(2)
C10B 0.020(3) 0.021(3) 0.020(4) -0.002(3) -0.004(3) 0.003(3)
C11B 0.027(3) 0.024(4) 0.016(4) -0.003(3) -0.009(3) 0.003(3)
C12B 0.021(3) 0.028(4) 0.021(4) 0.006(3) -0.005(3) 0.007(3)
C13B 0.018(3) 0.022(3) 0.020(4) 0.002(3) 0.004(3) 0.003(3)
C14B 0.016(3) 0.020(3) 0.014(3) 0.001(2) -0.001(2) -0.001(2)
C15B 0.045(5) 0.043(5) 0.023(4) -0.002(4) -0.011(4) 0.014(4)
C16B 0.029(4) 0.031(4) 0.027(4) 0.006(3) 0.008(3) 0.017(3)
C17B 0.019(3) 0.017(3) 0.017(3) -0.003(2) -0.005(2) 0.001(2)
C18B 0.023(3) 0.027(4) 0.015(3) -0.001(3) -0.008(3) -0.002(3)
C19B 0.024(3) 0.032(4) 0.024(4) 0.008(3) 0.000(3) 0.000(3)
C20B 0.029(4) 0.037(4) 0.016(4) 0.001(3) -0.003(3) 0.005(3)
C21B 0.027(4) 0.037(4) 0.020(4) -0.004(3) -0.009(3) 0.004(3)
C22B 0.019(3) 0.021(3) 0.026(4) -0.004(3) -0.005(3) 0.003(3)
C23B 0.029(4) 0.049(5) 0.031(5) 0.006(4) 0.006(3) -0.003(4)
C24B 0.040(5) 0.064(6) 0.017(4) -0.012(4) -0.011(3) 0.001(4)
C25B 0.017(3) 0.017(3) 0.012(3) -0.003(2) -0.001(2) -0.003(2)
C26B 0.013(3) 0.021(3) 0.019(4) 0.002(3) 0.003(2) 0.000(2)
C27B 0.020(3) 0.020(3) 0.023(4) -0.001(3) -0.003(3) -0.006(3)
C28B 0.028(3) 0.016(3) 0.029(4) 0.000(3) -0.007(3) 0.001(3)
C29B 0.021(3) 0.021(3) 0.026(4) -0.001(3) -0.004(3) 0.000(3)
C30B 0.019(3) 0.023(3) 0.018(4) 0.000(3) -0.005(3) -0.002(3)
C31B 0.023(3) 0.023(4) 0.035(5) -0.006(3) 0.008(3) -0.008(3)
C32B 0.037(4) 0.022(4) 0.064(7) -0.009(4) -0.019(4) 0.009(3)
F1B 0.084(5) 0.112(5) 0.077(5) -0.010(4) 0.006(4) 0.028(4)
F2B 0.060(4) 0.052(4) 0.039(4) -0.013(3) 0.013(3) -0.020(3)
F3B 0.074(4) 0.065(4) 0.059(4) -0.003(3) 0.021(3) -0.017(3)
F1' 0.018(5) 0.013(5) 0.013(5) -0.005(4) 0.010(4) -0.003(4)
F2' 0.044(7) 0.040(7) 0.032(7) 0.000(5) 0.000(4) 0.002(5)
F3' 0.024(5) 0.028(5) 0.029(6) -0.005(4) 0.007(4) -0.008(4)
F4B 0.094(4) 0.035(3) 0.050(4) 0.001(2) -0.047(3) -0.014(3)
F5B 0.060(3) 0.031(3) 0.053(3) -0.002(2) -0.004(3) -0.029(2)
F6B 0.049(3) 0.025(3) 0.081(4) -0.021(3) 0.001(3) -0.006(2)
F7B 0.041(3) 0.047(3) 0.031(3) -0.008(2) 0.004(2) 0.021(2)
F8B 0.029(3) 0.108(5) 0.054(4) -0.026(4) -0.004(2) 0.029(3)
F9B 0.137(6) 0.025(3) 0.089(5) 0.020(3) 0.078(5) 0.032(3)
F10B 0.071(4) 0.082(4) 0.055(4) -0.006(3) -0.015(3) 0.041(3)
F11B 0.065(4) 0.067(4) 0.044(4) -0.023(3) -0.009(3) -0.010(3)
F12B 0.052(3) 0.042(3) 0.022(3) -0.010(3) 0.003(3) 0.001(3)
F10' 0.025(5) 0.019(5) 0.013(5) 0.003(4) -0.002(4) 0.000(4)
F11' 0.049(6) 0.052(6) 0.043(7) -0.006(5) -0.004(4) -0.007(5)
F12' 0.042(6) 0.035(6) 0.030(6) -0.003(4) -0.003(4) 0.003(4)
F13B 0.031(3) 0.062(4) 0.035(3) -0.003(3) -0.013(2) -0.006(3)
F14B 0.058(3) 0.070(4) 0.045(4) 0.010(3) -0.021(3) -0.013(3)
F15B 0.065(4) 0.055(4) 0.069(4) -0.032(3) -0.031(3) 0.008(3)
F13' 0.048(6) 0.048(6) 0.048(6) -0.004(5) -0.011(4) -0.011(4)
F14' 0.056(7) 0.054(7) 0.058(8) 0.000(5) -0.005(5) 0.001(5)
F15' 0.070(8) 0.076(8) 0.067(8) -0.006(5) 0.000(5) -0.005(5)
F16B 0.046(3) 0.195(9) 0.022(3) -0.006(4) 0.007(2) -0.033(4)
F17B 0.080(5) 0.051(4) 0.203(10) -0.007(5) 0.080(6) -0.022(4)
F18B 0.025(3) 0.119(6) 0.064(4) 0.030(4) 0.005(3) -0.007(3)
F19B 0.028(2) 0.046(3) 0.034(3) -0.010(2) 0.0128(19) -0.015(2)
F20B 0.024(2) 0.051(3) 0.029(3) -0.004(2) -0.0059(18) -0.016(2)
F21B 0.036(3) 0.021(2) 0.077(4) -0.004(2) -0.008(3) -0.011(2)
F22B 0.053(3) 0.043(3) 0.090(4) -0.008(3) -0.014(3) 0.010(3)
F23B 0.041(3) 0.050(3) 0.045(3) -0.004(3) -0.017(3) 0.011(3)
F24B 0.049(3) 0.073(4) 0.070(4) 0.005(3) 0.008(3) 0.019(3)
F22' 0.024(5) 0.020(5) 0.031(5) 0.010(4) 0.001(4) 0.005(4)
F23' 0.029(6) 0.032(6) 0.042(6) 0.002(4) -0.003(4) 0.001(4)
F24' 0.051(6) 0.058(7) 0.052(7) -0.005(5) 0.001(5) 0.013(5)
C1S 0.145(8) 0.107(7) 0.074(7) -0.001(6) -0.002(6) -0.044(6)
Cl1S 0.145(7) 0.108(6) 0.074(5) -0.002(4) -0.003(5) -0.045(5)
Cl2S 0.107(6) 0.130(8) 0.111(7) 0.041(6) -0.029(5) -0.038(6)
Cl3S 0.295(18) 0.156(10) 0.064(6) 0.048(6) 0.070(8) 0.098(12)

loop_
_atom_type_symbol
_atom_type_description
_atom_type_scat_dispersion_real
_atom_type_scat_dispersion_imag
_atom_type_scat_source
C C 0.0033 0.0016 'International Tables Vol C Tables 4.2.6.8 and 6.1.1.4'
H H 0.0000 0.0000 'International Tables Vol C Tables 4.2.6.8 and 6.1.1.4'
B B 0.0013 0.0007 'International Tables Vol C Tables 4.2.6.8 and 6.1.1.4'
F F 0.0171 0.0103 'International Tables Vol C Tables 4.2.6.8 and 6.1.1.4'
P P 0.1023 0.0942 'International Tables Vol C Tables 4.2.6.8 and 6.1.1.4'
S S 0.1246 0.1234 'International Tables Vol C Tables 4.2.6.8 and 6.1.1.4'
Ir Ir -1.4442 7.9887 'International Tables Vol C Tables 4.2.6.8 and 6.1.1.4'
O O 0.0106 0.0060 'International Tables Vol C Tables 4.2.6.8 and 6.1.1.4'
Cl Cl 0.1484 0.1585 'International Tables Vol C Tables 4.2.6.8 and 6.1.1.4'

loop_
_geom_angle_atom_site_label_1
_geom_angle_atom_site_label_2
_geom_angle_atom_site_label_3
_geom_angle
_geom_angle_site_symmetry_1
_geom_angle_site_symmetry_3
C6A C1A C2A 122.9(6) . .
C6A C1A O1A 117.7(5) . .
C2A C1A O1A 119.3(6) . .
C3A C2A C1A 115.4(6) . .
C3A C2A C13A 121.6(6) . .
C1A C2A C13A 122.9(6) . .
C4A C3A C2A 124.3(6) . .
C3A C4A C5A 117.5(6) . .
C3A C4A C17A 121.8(6) . .
C5A C4A C17A 120.6(6) . .
C6A C5A C4A 121.4(6) . .
C5A C6A C1A 117.7(6) . .
C5A C6A C7A 118.4(6) . .
C1A C6A C7A 123.1(6) . .
C12A C7A C8A 118.2(6) . .
C12A C7A C6A 126.0(6) . .
C8A C7A C6A 115.6(6) . .
C9A C8A C7A 121.8(6) . .
C10A C9A C8A 118.0(6) . .
C10A C9A C21A 122.2(6) . .
C8A C9A C21A 119.7(6) . .
C9A C10A C11A 123.5(6) . .
C12A C11A C10A 115.6(6) . .
C12A C11A C25A 125.2(6) . .
C10A C11A C25A 119.2(6) . .
C7A C12A O2A 120.5(6) . .
C7A C12A C11A 122.6(6) . .
O2A C12A C11A 116.8(6) . .
C16A C13A C14A 110.1(6) . .
C16A C13A C15A 106.8(6) . .
C14A C13A C15A 107.7(6) . .
C16A C13A C2A 108.7(6) . .
C14A C13A C2A 112.3(6) . .
C15A C13A C2A 111.1(6) . .
C4A C17A C19A 113.1(6) . .
C4A C17A C18A 107.6(6) . .
C19A C17A C18A 107.8(7) . .
C4A C17A C20A 110.7(6) . .
C19A C17A C20A 107.2(7) . .
C18A C17A C20A 110.5(7) . .
C22A C21A C9A 108.7(6) . .
C22A C21A C23A 109.8(7) . .
C9A C21A C23A 110.0(6) . .
C22A C21A C24A 108.8(7) . .
C9A C21A C24A 111.9(6) . .
C23A C21A C24A 107.7(6) . .
C26A C25A C11A 110.7(6) . .
C26A C25A C27A 109.7(6) . .
C11A C25A C27A 111.6(6) . .
C26A C25A C28A 107.8(6) . .
C11A C25A C28A 111.2(6) . .
C27A C25A C28A 105.6(6) . .
C30A C29A C34A 109.5(6) . .
C30A C29A S1A 109.6(5) . .
C34A C29A S1A 112.5(5) . .
C29A C30A C31A 110.4(6) . .
C32A C31A C30A 111.1(7) . .
C33A C32A C31A 111.2(6) . .
C32A C33A C34A 110.2(6) . .
O3A C34A C29A 112.0(5) . .
O3A C34A C33A 106.5(5) . .
C29A C34A C33A 109.7(6) . .
C38A C35A C37A 110.7(7) . .
C38A C35A C36A 110.4(7) . .
C37A C35A C36A 111.5(7) . .
C38A C35A S1A 105.6(5) . .
C37A C35A S1A 113.3(5) . .
C36A C35A S1A 105.0(5) . .
C46A C39A C40A 113.6(6) . .
C41A C40A C39A 113.5(6) . .
C42A C41A C40A 124.9(7) . .
C42A C41A Ir1A 70.6(5) . .
C40A C41A Ir1A 112.7(5) . .
C41A C42A C43A 127.0(7) . .
C41A C42A Ir1A 72.0(5) . .
C43A C42A Ir1A 110.4(5) . .
C42A C43A C44A 113.8(6) . .
C45A C44A C43A 111.9(6) . .
C46A C45A C44A 126.1(8) . .
C46A C45A Ir1A 71.4(5) . .
C44A C45A Ir1A 111.3(5) . .
C45A C46A C39A 125.5(7) . .
C45A C46A Ir1A 73.7(4) . .
C39A C46A Ir1A 106.9(5) . .
C42A Ir1A C41A 37.3(3) . .
C42A Ir1A P1A 93.8(2) . .
C41A Ir1A P1A 96.1(2) . .
C42A Ir1A C46A 95.3(3) . .
C41A Ir1A C46A 81.0(3) . .
P1A Ir1A C46A 160.4(2) . .
C42A Ir1A C45A 79.3(3) . .
C41A Ir1A C45A 86.7(3) . .
P1A Ir1A C45A 164.8(2) . .
C46A Ir1A C45A 34.8(3) . .
C42A Ir1A S1A 149.0(2) . .
C41A Ir1A S1A 169.5(2) . .
P1A Ir1A S1A 91.80(7) . .
C46A Ir1A S1A 89.2(2) . .
C45A Ir1A S1A 87.5(2) . .
C1A O1A P1A 120.0(4) . .
C12A O2A P1A 128.8(4) . .
C34A O3A P1A 116.5(4) . .
O2A P1A O3A 99.3(3) . .
O2A P1A O1A 104.3(3) . .
O3A P1A O1A 107.0(3) . .
O2A P1A Ir1A 114.90(18) . .
O3A P1A Ir1A 113.68(19) . .
O1A P1A Ir1A 115.96(19) . .
C29A S1A C35A 102.9(3) . .
C29A S1A Ir1A 110.3(3) . .
C35A S1A Ir1A 117.8(3) . .
C25B B1B C9B 111.6(5) . .
C25B B1B C1B 113.3(5) . .
C9B B1B C1B 103.2(5) . .
C25B B1B C17B 103.4(5) . .
C9B B1B C17B 111.5(5) . .
C1B B1B C17B 114.1(5) . .
C6B C1B C2B 115.7(6) . .
C6B C1B B1B 122.8(6) . .
C2B C1B B1B 121.0(6) . .
C3B C2B C1B 122.0(7) . .
C4B C3B C2B 120.8(6) . .
C4B C3B C8B 120.0(7) . .
C2B C3B C8B 119.1(7) . .
C3B C4B C5B 118.4(7) . .
C4B C5B C6B 120.0(7) . .
C4B C5B C7B 120.3(6) . .
C6B C5B C7B 119.7(6) . .
C1B C6B C5B 123.1(6) . .
F1B C7B F2B 110.0(9) . .
F1B C7B F3' 75.0(9) . .
F2B C7B F3' 119.6(10) . .
F1B C7B F2' 127.7(10) . .
F2B C7B F2' 22.1(8) . .
F3' C7B F2' 107.9(8) . .
F1B C7B F1' 32.1(7) . .
F2B C7B F1' 84.0(8) . .
F3' C7B F1' 104.2(7) . .
F2' C7B F1' 105.4(7) . .
F1B C7B F3B 106.0(9) . .
F2B C7B F3B 101.1(8) . .
F3' C7B F3B 32.0(7) . .
F2' C7B F3B 82.8(9) . .
F1' C7B F3B 131.2(8) . .
F1B C7B C5B 115.2(8) . .
F2B C7B C5B 114.1(6) . .
F3' C7B C5B 116.7(9) . .
F2' C7B C5B 109.5(10) . .
F1' C7B C5B 112.5(8) . .
F3B C7B C5B 109.3(7) . .
F6B C8B F4B 107.2(7) . .
F6B C8B F5B 107.6(7) . .
F4B C8B F5B 105.4(6) . .
F6B C8B C3B 112.4(6) . .
F4B C8B C3B 111.6(6) . .
F5B C8B C3B 112.3(7) . .
C10B C9B C14B 115.5(6) . .
C10B C9B B1B 120.6(6) . .
C14B C9B B1B 123.7(6) . .
C11B C10B C9B 122.6(6) . .
C12B C11B C10B 120.7(7) . .
C12B C11B C15B 118.4(6) . .
C10B C11B C15B 120.9(6) . .
C11B C12B C13B 118.1(6) . .
C12B C13B C14B 121.6(6) . .
C12B C13B C16B 118.1(6) . .
C14B C13B C16B 120.3(6) . .
C13B C14B C9B 121.4(6) . .
F10B C15B F12' 121.2(10) . .
F10B C15B F11' 70.9(8) . .
F12' C15B F11' 107.3(8) . .
F10B C15B F12B 112.1(8) . .
F12' C15B F12B 25.8(7) . .
F11' C15B F12B 129.9(9) . .
F10B C15B F10' 33.5(7) . .
F12' C15B F10' 104.7(7) . .
F11' C15B F10' 103.6(7) . .
F12B C15B F10' 85.8(8) . .
F10B C15B F11B 105.7(8) . .
F12' C15B F11B 74.3(8) . .
F11' C15B F11B 39.1(7) . .
F12B C15B F11B 100.1(7) . .
F10' C15B F11B 132.9(8) . .
F10B C15B C11B 116.0(7) . .
F12' C15B C11B 118.8(10) . .
F11' C15B C11B 110.2(10) . .
F12B C15B C11B 111.7(6) . .
F10' C15B C11B 111.0(8) . .
F11B C15B C11B 109.8(6) . .
F9B C16B F7B 107.6(7) . .
F9B C16B F8B 107.1(7) . .
F7B C16B F8B 104.7(6) . .
F9B C16B C13B 111.8(6) . .
F7B C16B C13B 113.2(6) . .
F8B C16B C13B 111.9(7) . .
C18B C17B C22B 114.1(6) . .
C18B C17B B1B 118.9(5) . .
C22B C17B B1B 126.7(6) . .
C19B C18B C17B 123.6(6) . .
C18B C19B C20B 120.1(7) . .
C18B C19B C23B 119.4(7) . .
C20B C19B C23B 120.5(7) . .
C21B C20B C19B 117.5(7) . .
C22B C21B C20B 121.1(7) . .
C22B C21B C24B 119.9(7) . .
C20B C21B C24B 118.9(7) . .
C21B C22B C17B 123.4(7) . .
F16B C23B F17B 106.9(9) . .
F16B C23B F18B 106.6(8) . .
F17B C23B F18B 104.5(9) . .
F16B C23B C19B 113.9(7) . .
F17B C23B C19B 111.7(8) . .
F18B C23B C19B 112.5(7) . .
F15B C24B F13B 114.8(8) . .
F15B C24B F14' 128.5(10) . .
F13B C24B F14' 33.3(8) . .
F15B C24B F15' 56.0(9) . .
F13B C24B F15' 129.4(10) . .
F14' C24B F15' 107.7(8) . .
F15B C24B F13' 49.9(8) . .
F13B C24B F13' 75.0(8) . .
F14' C24B F13' 105.0(8) . .
F15' C24B F13' 104.2(8) . .
F15B C24B F14B 103.2(8) . .
F13B C24B F14B 97.9(7) . .
F14' C24B F14B 65.7(9) . .
F15' C24B F14B 49.8(9) . .
F13' C24B F14B 139.7(10) . .
F15B C24B C21B 116.7(7) . .
F13B C24B C21B 113.2(7) . .
F14' C24B C21B 114.4(10) . .
F15' C24B C21B 113.9(11) . .
F13' C24B C21B 110.8(10) . .
F14B C24B C21B 108.4(7) . .
C26B C25B C30B 115.1(6) . .
C26B C25B B1B 123.1(6) . .
C30B C25B B1B 121.1(5) . .
C27B C26B C25B 122.7(6) . .
C26B C27B C28B 120.4(6) . .
C26B C27B C31B 118.7(6) . .
C28B C27B C31B 120.9(6) . .
C29B C28B C27B 118.0(6) . .
C28B C29B C30B 121.0(6) . .
C28B C29B C32B 118.0(6) . .
C30B C29B C32B 121.0(6) . .
C29B C30B C25B 122.8(6) . .
F21B C31B F19B 107.1(6) . .
F21B C31B F20B 106.4(6) . .
F19B C31B F20B 105.6(6) . .
F21B C31B C27B 113.2(6) . .
F19B C31B C27B 112.4(6) . .
F20B C31B C27B 111.6(6) . .
F22B C32B F23B 115.0(8) . .
F22B C32B F23' 125.1(10) . .
F23B C32B F23' 31.2(7) . .
F22B C32B F24' 59.6(10) . .
F23B C32B F24' 127.7(10) . .
F23' C32B F24' 104.2(9) . .
F22B C32B F22' 41.9(7) . .
F23B C32B F22' 82.8(9) . .
F23' C32B F22' 108.2(9) . .
F24' C32B F22' 100.2(9) . .
F22B C32B F24B 102.1(8) . .
F23B C32B F24B 100.3(7) . .
F23' C32B F24B 69.4(10) . .
F24' C32B F24B 44.3(8) . .
F22' C32B F24B 136.6(9) . .
F22B C32B C29B 117.1(7) . .
F23B C32B C29B 112.8(6) . .
F23' C32B C29B 117.1(9) . .
F24' C32B C29B 114.2(10) . .
F22' C32B C29B 111.5(9) . .
F24B C32B C29B 107.0(6) . .
Cl3S C1S C1S 87(5) 3_766 3_776
Cl3S C1S Cl2S 54.8(17) 3_766 1_565
C1S C1S Cl2S 91(4) 3_776 1_565
Cl3S C1S Cl1S 65(2) 3_766 .
C1S C1S Cl1S 97(4) 3_776 .
Cl2S C1S Cl1S 118(2) 1_565 .
Cl3S C1S Cl3S 133(3) 3_766 1_565
C1S C1S Cl3S 45(3) 3_776 1_565
Cl2S C1S Cl3S 115(2) 1_565 1_565
Cl1S C1S Cl3S 114(2) . 1_565
Cl3S C1S Cl2S 115(3) 3_766 3_766
C1S C1S Cl2S 51(3) 3_776 3_766
Cl2S C1S Cl2S 142(2) 1_565 3_766
Cl1S C1S Cl2S 73.2(14) . 3_766
Cl3S C1S Cl2S 40.3(9) 1_565 3_766
Cl3S C1S Cl1S 107(3) 3_766 3_776
C1S C1S Cl1S 48(3) 3_776 3_776
Cl2S C1S Cl1S 70.0(14) 1_565 3_776
Cl1S C1S Cl1S 145(2) . 3_776
Cl3S C1S Cl1S 45.3(10) 1_565 3_776
Cl2S C1S Cl1S 81.3(12) 3_766 3_776
Cl3S Cl1S C1S 45.1(14) 3_766 .
Cl3S Cl1S C1S 51.3(10) 3_766 3_776
C1S Cl1S C1S 35(2) . 3_776
Cl3S Cl1S Cl2S 93.5(6) 3_766 3_766
C1S Cl1S Cl2S 62.2(12) . 3_766
C1S Cl1S Cl2S 42.3(9) 3_776 3_766
Cl3S Cl2S C1S 48.5(15) 3_756 1_545
Cl3S Cl2S C1S 56.2(12) 3_756 3_766
C1S Cl2S C1S 38(2) 1_545 3_766
Cl3S Cl2S Cl1S 100.8(8) 3_756 3_766
C1S Cl2S Cl1S 67.7(13) 1_545 3_766
C1S Cl2S Cl1S 44.5(10) 3_766 3_766
C1S Cl3S Cl2S 76.7(18) 3_766 3_756
C1S Cl3S Cl1S 70(2) 3_766 3_766
Cl2S Cl3S Cl1S 144.5(11) 3_756 3_766
C1S Cl3S C1S 47(3) 3_766 1_545
Cl2S Cl3S C1S 83.5(14) 3_756 1_545
Cl1S Cl3S C1S 83.4(14) 3_766 1_545

loop_
_geom_bond_atom_site_label_1
_geom_bond_atom_site_label_2
_geom_bond_distance
_geom_bond_site_symmetry_2
C1A C6A 1.395(9) .
C1A C2A 1.406(8) .
C1A O1A 1.409(7) .
C2A C3A 1.399(9) .
C2A C13A 1.554(9) .
C3A C4A 1.376(10) .
C4A C5A 1.408(9) .
C4A C17A 1.514(9) .
C5A C6A 1.394(9) .
C6A C7A 1.496(8) .
C7A C12A 1.392(9) .
C7A C8A 1.402(10) .
C8A C9A 1.384(9) .
C9A C10A 1.378(9) .
C9A C21A 1.533(10) .
C10A C11A 1.417(10) .
C11A C12A 1.408(9) .
C11A C25A 1.536(9) .
C12A O2A 1.403(8) .
C13A C16A 1.517(10) .
C13A C14A 1.517(10) .
C13A C15A 1.545(10) .
C17A C19A 1.516(10) .
C17A C18A 1.528(12) .
C17A C20A 1.556(12) .
C21A C22A 1.516(11) .
C21A C23A 1.534(10) .
C21A C24A 1.537(10) .
C25A C26A 1.527(11) .
C25A C27A 1.537(10) .
C25A C28A 1.543(10) .
C29A C30A 1.513(11) .
C29A C34A 1.518(10) .
C29A S1A 1.836(7) .
C30A C31A 1.531(10) .
C31A C32A 1.529(12) .
C32A C33A 1.508(10) .
C33A C34A 1.543(9) .
C34A O3A 1.452(8) .
C35A C38A 1.530(10) .
C35A C37A 1.535(12) .
C35A C36A 1.542(11) .
C35A S1A 1.875(8) .
C39A C46A 1.500(11) .
C39A C40A 1.555(12) .
C40A C41A 1.526(11) .
C41A C42A 1.381(11) .
C41A Ir1A 2.168(7) .
C42A C43A 1.497(11) .
C42A Ir1A 2.150(8) .
C43A C44A 1.531(11) .
C44A C45A 1.506(11) .
C45A C46A 1.356(11) .
C45A Ir1A 2.280(8) .
C46A Ir1A 2.251(7) .
Ir1A P1A 2.2113(17) .
Ir1A S1A 2.3728(18) .
O1A P1A 1.606(5) .
O2A P1A 1.592(5) .
O3A P1A 1.602(5) .
B1B C25B 1.629(10) .
B1B C9B 1.636(9) .
B1B C1B 1.637(10) .
B1B C17B 1.639(10) .
C1B C6B 1.384(10) .
C1B C2B 1.408(9) .
C2B C3B 1.390(10) .
C3B C4B 1.383(11) .
C3B C8B 1.506(10) .
C4B C5B 1.391(10) .
C5B C6B 1.395(10) .
C5B C7B 1.483(10) .
C7B F1B 1.261(13) .
C7B F2B 1.304(11) .
C7B F3' 1.326(5) .
C7B F2' 1.326(5) .
C7B F1' 1.337(5) .
C7B F3B 1.384(11) .
C8B F6B 1.311(10) .
C8B F4B 1.321(9) .
C8B F5B 1.333(10) .
C9B C10B 1.395(10) .
C9B C14B 1.415(9) .
C10B C11B 1.391(9) .
C11B C12B 1.378(10) .
C11B C15B 1.499(10) .
C12B C13B 1.383(10) .
C13B C14B 1.384(9) .
C13B C16B 1.499(10) .
C15B F10B 1.266(11) .
C15B F12' 1.324(5) .
C15B F11' 1.332(5) .
C15B F12B 1.338(10) .
C15B F10' 1.341(5) .
C15B F11B 1.371(11) .
C16B F9B 1.312(10) .
C16B F7B 1.320(9) .
C16B F8B 1.329(9) .
C17B C18B 1.396(10) .
C17B C22B 1.403(9) .
C18B C19B 1.385(11) .
C19B C20B 1.394(10) .
C19B C23B 1.490(11) .
C20B C21B 1.389(11) .
C21B C22B 1.366(11) .
C21B C24B 1.505(9) .
C23B F16B 1.294(11) .
C23B F17B 1.306(12) .
C23B F18B 1.309(10) .
C24B F15B 1.233(11) .
C24B F13B 1.305(10) .
C24B F14' 1.324(5) .
C24B F15' 1.329(5) .
C24B F13' 1.337(5) .
C24B F14B 1.412(11) .
C25B C26B 1.397(9) .
C25B C30B 1.399(9) .
C26B C27B 1.392(9) .
C27B C28B 1.392(10) .
C27B C31B 1.497(9) .
C28B C29B 1.378(10) .
C29B C30B 1.385(10) .
C29B C32B 1.503(9) .
C31B F21B 1.335(9) .
C31B F19B 1.336(9) .
C31B F20B 1.341(9) .
C32B F22B 1.240(9) .
C32B F23B 1.318(9) .
C32B F23' 1.325(5) .
C32B F24' 1.330(5) .
C32B F22' 1.339(5) .
C32B F24B 1.402(10) .
C1S Cl3S 1.24(4) 3_766
C1S C1S 1.28(7) 3_776
C1S Cl2S 1.60(4) 1_565
C1S Cl1S 1.64(4) .
C1S Cl3S 1.73(3) 1_565
C1S Cl2S 2.07(3) 3_766
C1S Cl1S 2.21(4) 3_776
Cl1S Cl3S 1.58(2) 3_766
Cl1S C1S 2.21(4) 3_776
Cl1S Cl2S 2.240(14) 3_766
Cl2S Cl3S 1.347(18) 3_756
Cl2S C1S 1.60(4) 1_545
Cl2S C1S 2.07(3) 3_766
Cl2S Cl1S 2.240(14) 3_766
Cl3S C1S 1.24(4) 3_766
Cl3S Cl2S 1.347(18) 3_756
Cl3S Cl1S 1.58(2) 3_766
Cl3S C1S 1.73(3) 1_545

loop_
_geom_torsion_atom_site_label_1
_geom_torsion_atom_site_label_2
_geom_torsion_atom_site_label_3
_geom_torsion_atom_site_label_4
_geom_torsion
_geom_torsion_site_symmetry_1
_geom_torsion_site_symmetry_4
C6A C1A C2A C3A -8.9(10) . .
O1A C1A C2A C3A 174.6(6) . .
C6A C1A C2A C13A 166.9(7) . .
O1A C1A C2A C13A -9.6(10) . .
C1A C2A C3A C4A 2.6(11) . .
C13A C2A C3A C4A -173.2(7) . .
C2A C3A C4A C5A 1.2(11) . .
C2A C3A C4A C17A -175.4(7) . .
C3A C4A C5A C6A 0.8(11) . .
C17A C4A C5A C6A 177.4(7) . .
C4A C5A C6A C1A -6.5(10) . .
C4A C5A C6A C7A 163.6(6) . .
C2A C1A C6A C5A 10.9(10) . .
O1A C1A C6A C5A -172.5(6) . .
C2A C1A C6A C7A -158.7(7) . .
O1A C1A C6A C7A 17.9(10) . .
C5A C6A C7A C12A 148.2(7) . .
C1A C6A C7A C12A -42.2(10) . .
C5A C6A C7A C8A -36.2(9) . .
C1A C6A C7A C8A 133.4(7) . .
C12A C7A C8A C9A 0.1(10) . .
C6A C7A C8A C9A -175.9(6) . .
C7A C8A C9A C10A 5.0(10) . .
C7A C8A C9A C21A -177.6(6) . .
C8A C9A C10A C11A -5.6(10) . .
C21A C9A C10A C11A 177.1(6) . .
C9A C10A C11A C12A 1.1(10) . .
C9A C10A C11A C25A -177.3(6) . .
C8A C7A C12A O2A 170.3(6) . .
C6A C7A C12A O2A -14.2(10) . .
C8A C7A C12A C11A -4.9(10) . .
C6A C7A C12A C11A 170.6(6) . .
C10A C11A C12A C7A 4.3(10) . .
C25A C11A C12A C7A -177.5(6) . .
C10A C11A C12A O2A -171.0(6) . .
C25A C11A C12A O2A 7.2(10) . .
C3A C2A C13A C16A 119.6(7) . .
C1A C2A C13A C16A -55.9(9) . .
C3A C2A C13A C14A -118.3(7) . .
C1A C2A C13A C14A 66.2(9) . .
C3A C2A C13A C15A 2.4(10) . .
C1A C2A C13A C15A -173.2(7) . .
C3A C4A C17A C19A -22.4(10) . .
C5A C4A C17A C19A 161.1(7) . .
C3A C4A C17A C18A 96.5(9) . .
C5A C4A C17A C18A -80.0(9) . .
C3A C4A C17A C20A -142.6(8) . .
C5A C4A C17A C20A 40.9(10) . .
C10A C9A C21A C22A 102.8(8) . .
C8A C9A C21A C22A -74.5(8) . .
C10A C9A C21A C23A -137.0(7) . .
C8A C9A C21A C23A 45.7(9) . .
C10A C9A C21A C24A -17.4(10) . .
C8A C9A C21A C24A 165.3(7) . .
C12A C11A C25A C26A -71.4(9) . .
C10A C11A C25A C26A 106.7(7) . .
C12A C11A C25A C27A 51.1(10) . .
C10A C11A C25A C27A -130.8(7) . .
C12A C11A C25A C28A 168.7(7) . .
C10A C11A C25A C28A -13.1(9) . .
C34A C29A C30A C31A -59.3(8) . .
S1A C29A C30A C31A 176.8(5) . .
C29A C30A C31A C32A 56.1(9) . .
C30A C31A C32A C33A -54.7(9) . .
C31A C32A C33A C34A 55.9(8) . .
C30A C29A C34A O3A 178.8(6) . .
S1A C29A C34A O3A -59.1(7) . .
C30A C29A C34A C33A 60.7(7) . .
S1A C29A C34A C33A -177.1(5) . .
C32A C33A C34A O3A 179.4(6) . .
C32A C33A C34A C29A -59.2(8) . .
C46A C39A C40A C41A 32.5(10) . .
C39A C40A C41A C42A -90.2(10) . .
C39A C40A C41A Ir1A -8.6(9) . .
C40A C41A C42A C43A 2.3(13) . .
Ir1A C41A C42A C43A -102.4(8) . .
C40A C41A C42A Ir1A 104.7(8) . .
C41A C42A C43A C44A 41.4(12) . .
Ir1A C42A C43A C44A -41.1(8) . .
C42A C43A C44A C45A 35.6(10) . .
C43A C44A C45A C46A -95.1(9) . .
C43A C44A C45A Ir1A -13.0(8) . .
C44A C45A C46A C39A 3.8(13) . .
Ir1A C45A C46A C39A -99.5(8) . .
C44A C45A C46A Ir1A 103.3(7) . .
C40A C39A C46A C45A 43.5(11) . .
C40A C39A C46A Ir1A -38.4(8) . .
C43A C42A Ir1A C41A 123.6(8) . .
C41A C42A Ir1A P1A 95.0(4) . .
C43A C42A Ir1A P1A -141.3(5) . .
C41A C42A Ir1A C46A -67.6(5) . .
C43A C42A Ir1A C46A 56.0(6) . .
C41A C42A Ir1A C45A -98.7(5) . .
C43A C42A Ir1A C45A 25.0(5) . .
C41A C42A Ir1A S1A -165.0(4) . .
C43A C42A Ir1A S1A -41.4(8) . .
C40A C41A Ir1A C42A -120.7(8) . .
C42A C41A Ir1A P1A -88.3(4) . .
C40A C41A Ir1A P1A 151.0(5) . .
C42A C41A Ir1A C46A 111.2(5) . .
C40A C41A Ir1A C46A -9.5(6) . .
C42A C41A Ir1A C45A 76.6(5) . .
C40A C41A Ir1A C45A -44.1(6) . .
C42A C41A Ir1A S1A 133.1(10) . .
C40A C41A Ir1A S1A 12.3(15) . .
C45A C46A Ir1A C42A -62.5(5) . .
C39A C46A Ir1A C42A 60.4(6) . .
C45A C46A Ir1A C41A -97.1(5) . .
C39A C46A Ir1A C41A 25.9(5) . .
C45A C46A Ir1A P1A 180.0(5) . .
C39A C46A Ir1A P1A -57.1(9) . .
C39A C46A Ir1A C45A 123.0(8) . .
C45A C46A Ir1A S1A 86.8(5) . .
C39A C46A Ir1A S1A -150.2(5) . .
C46A C45A Ir1A C42A 116.0(5) . .
C44A C45A Ir1A C42A -6.5(6) . .
C46A C45A Ir1A C41A 79.1(5) . .
C44A C45A Ir1A C41A -43.3(6) . .
C46A C45A Ir1A P1A -180.0(6) . .
C44A C45A Ir1A P1A 57.6(11) . .
C44A C45A Ir1A C46A -122.4(8) . .
C46A C45A Ir1A S1A -92.2(5) . .
C44A C45A Ir1A S1A 145.4(5) . .
C6A C1A O1A P1A 61.0(7) . .
C2A C1A O1A P1A -122.3(6) . .
C7A C12A O2A P1A 49.9(9) . .
C11A C12A O2A P1A -134.6(5) . .
C29A C34A O3A P1A 92.9(6) . .
C33A C34A O3A P1A -147.1(5) . .
C12A O2A P1A O3A -113.2(6) . .
C12A O2A P1A O1A -2.9(6) . .
C12A O2A P1A Ir1A 125.2(5) . .
C34A O3A P1A O2A -156.6(4) . .
C34A O3A P1A O1A 95.2(5) . .
C34A O3A P1A Ir1A -34.1(5) . .
C1A O1A P1A O2A -71.8(5) . .
C1A O1A P1A O3A 32.8(5) . .
C1A O1A P1A Ir1A 160.8(4) . .
C42A Ir1A P1A O2A -120.9(3) . .
C41A Ir1A P1A O2A -83.5(3) . .
C46A Ir1A P1A O2A -3.1(7) . .
C45A Ir1A P1A O2A 176.8(8) . .
S1A Ir1A P1A O2A 89.6(2) . .
C42A Ir1A P1A O3A 125.7(3) . .
C41A Ir1A P1A O3A 163.1(3) . .
C46A Ir1A P1A O3A -116.6(7) . .
C45A Ir1A P1A O3A 63.4(8) . .
S1A Ir1A P1A O3A -23.8(2) . .
C42A Ir1A P1A O1A 1.0(3) . .
C41A Ir1A P1A O1A 38.4(3) . .
C46A Ir1A P1A O1A 118.8(7) . .
C45A Ir1A P1A O1A -61.3(8) . .
S1A Ir1A P1A O1A -148.5(2) . .
C30A C29A S1A C35A -121.6(6) . .
C34A C29A S1A C35A 116.3(5) . .
C30A C29A S1A Ir1A 111.9(5) . .
C34A C29A S1A Ir1A -10.2(6) . .
C38A C35A S1A C29A -169.3(6) . .
C37A C35A S1A C29A -47.9(6) . .
C36A C35A S1A C29A 74.0(6) . .
C38A C35A S1A Ir1A -47.7(6) . .
C37A C35A S1A Ir1A 73.7(6) . .
C36A C35A S1A Ir1A -164.4(4) . .
C42A Ir1A S1A C29A -57.9(5) . .
C41A Ir1A S1A C29A -178.6(12) . .
P1A Ir1A S1A C29A 42.6(3) . .
C46A Ir1A S1A C29A -157.0(3) . .
C45A Ir1A S1A C29A -122.2(3) . .
C42A Ir1A S1A C35A -175.6(5) . .
C41A Ir1A S1A C35A 63.7(12) . .
P1A Ir1A S1A C35A -75.1(3) . .
C46A Ir1A S1A C35A 85.3(4) . .
C45A Ir1A S1A C35A 120.1(4) . .
C25B B1B C1B C6B -29.4(9) . .
C9B B1B C1B C6B 91.4(7) . .
C17B B1B C1B C6B -147.5(6) . .
C25B B1B C1B C2B 158.5(6) . .
C9B B1B C1B C2B -80.6(7) . .
C17B B1B C1B C2B 40.5(8) . .
C6B C1B C2B C3B 2.3(9) . .
B1B C1B C2B C3B 174.9(6) . .
C1B C2B C3B C4B -2.0(10) . .
C1B C2B C3B C8B 175.9(6) . .
C2B C3B C4B C5B 0.1(10) . .
C8B C3B C4B C5B -177.8(6) . .
C3B C4B C5B C6B 1.3(10) . .
C3B C4B C5B C7B 179.2(6) . .
C2B C1B C6B C5B -0.9(9) . .
B1B C1B C6B C5B -173.4(6) . .
C4B C5B C6B C1B -0.8(10) . .
C7B C5B C6B C1B -178.8(6) . .
C4B C5B C7B F1B -87.2(10) . .
C6B C5B C7B F1B 90.8(10) . .
C4B C5B C7B F2B 144.2(8) . .
C6B C5B C7B F2B -37.8(10) . .
C4B C5B C7B F3' -2.0(11) . .
C6B C5B C7B F3' 176.0(9) . .
C4B C5B C7B F2' 120.9(9) . .
C6B C5B C7B F2' -61.1(10) . .
C4B C5B C7B F1' -122.3(8) . .
C6B C5B C7B F1' 55.7(9) . .
C4B C5B C7B F3B 31.9(9) . .
C6B C5B C7B F3B -150.1(7) . .
C4B C3B C8B F6B -141.2(7) . .
C2B C3B C8B F6B 40.8(9) . .
C4B C3B C8B F4B 98.3(9) . .
C2B C3B C8B F4B -79.6(9) . .
C4B C3B C8B F5B -19.8(9) . .
C2B C3B C8B F5B 162.3(6) . .
C25B B1B C9B C10B 49.4(8) . .
C1B B1B C9B C10B -72.6(7) . .
C17B B1B C9B C10B 164.5(6) . .
C25B B1B C9B C14B -136.6(6) . .
C1B B1B C9B C14B 101.3(7) . .
C17B B1B C9B C14B -21.6(9) . .
C14B C9B C10B C11B 1.8(10) . .
B1B C9B C10B C11B 176.2(6) . .
C9B C10B C11B C12B 0.0(11) . .
C9B C10B C11B C15B -179.2(6) . .
C10B C11B C12B C13B -1.7(11) . .
C15B C11B C12B C13B 177.5(7) . .
C11B C12B C13B C14B 1.6(11) . .
C11B C12B C13B C16B -177.3(7) . .
C12B C13B C14B C9B 0.2(10) . .
C16B C13B C14B C9B 179.1(6) . .
C10B C9B C14B C13B -1.8(9) . .
B1B C9B C14B C13B -176.1(6) . .
C12B C11B C15B F10B -9.5(11) . .
C10B C11B C15B F10B 169.7(8) . .
C12B C11B C15B F12' -167.2(9) . .
C10B C11B C15B F12' 12.0(12) . .
C12B C11B C15B F11' 68.4(10) . .
C10B C11B C15B F11' -112.3(10) . .
C12B C11B C15B F12B -139.7(7) . .
C10B C11B C15B F12B 39.5(10) . .
C12B C11B C15B F10' -45.7(10) . .
C10B C11B C15B F10' 133.5(9) . .
C12B C11B C15B F11B 110.2(8) . .
C10B C11B C15B F11B -70.6(9) . .
C12B C13B C16B F9B 67.4(10) . .
C14B C13B C16B F9B -111.5(8) . .
C12B C13B C16B F7B -170.8(7) . .
C14B C13B C16B F7B 10.3(10) . .
C12B C13B C16B F8B -52.7(9) . .
C14B C13B C16B F8B 128.3(7) . .
C25B B1B C17B C18B 67.0(7) . .
C9B B1B C17B C18B -53.0(8) . .
C1B B1B C17B C18B -169.5(6) . .
C25B B1B C17B C22B -107.5(7) . .
C9B B1B C17B C22B 132.5(7) . .
C1B B1B C17B C22B 16.0(9) . .
C22B C17B C18B C19B -0.7(10) . .
B1B C17B C18B C19B -175.9(7) . .
C17B C18B C19B C20B -0.9(12) . .
C17B C18B C19B C23B 178.2(7) . .
C18B C19B C20B C21B 1.2(11) . .
C23B C19B C20B C21B -177.8(8) . .
C19B C20B C21B C22B 0.1(12) . .
C19B C20B C21B C24B -177.1(7) . .
C20B C21B C22B C17B -1.9(12) . .
C24B C21B C22B C17B 175.3(7) . .
C18B C17B C22B C21B 2.1(10) . .
B1B C17B C22B C21B 176.9(7) . .
C18B C19B C23B F16B 167.3(8) . .
C20B C19B C23B F16B -13.6(12) . .
C18B C19B C23B F17B -71.4(11) . .
C20B C19B C23B F17B 107.6(10) . .
C18B C19B C23B F18B 45.8(11) . .
C20B C19B C23B F18B -135.1(8) . .
C22B C21B C24B F15B -102.8(10) . .
C20B C21B C24B F15B 74.4(11) . .
C22B C21B C24B F13B 33.7(11) . .
C20B C21B C24B F13B -149.0(8) . .
C22B C21B C24B F14' 70.2(12) . .
C20B C21B C24B F14' -112.6(11) . .
C22B C21B C24B F15' -165.3(11) . .
C20B C21B C24B F15' 11.9(13) . .
C22B C21B C24B F13' -48.3(12) . .
C20B C21B C24B F13' 129.0(10) . .
C22B C21B C24B F14B 141.3(8) . .
C20B C21B C24B F14B -41.5(10) . .
C9B B1B C25B C26B 30.4(9) . .
C1B B1B C25B C26B 146.4(6) . .
C17B B1B C25B C26B -89.5(7) . .
C9B B1B C25B C30B -160.1(6) . .
C1B B1B C25B C30B -44.0(9) . .
C17B B1B C25B C30B 80.0(7) . .
C30B C25B C26B C27B -0.8(10) . .
B1B C25B C26B C27B 169.3(7) . .
C25B C26B C27B C28B -0.2(12) . .
C25B C26B C27B C31B -178.3(7) . .
C26B C27B C28B C29B 1.2(11) . .
C31B C27B C28B C29B 179.2(7) . .
C27B C28B C29B C30B -1.2(12) . .
C27B C28B C29B C32B -179.9(7) . .
C28B C29B C30B C25B 0.2(12) . .
C32B C29B C30B C25B 178.9(7) . .
C26B C25B C30B C29B 0.8(10) . .
B1B C25B C30B C29B -169.5(7) . .
C26B C27B C31B F21B 176.2(7) . .
C28B C27B C31B F21B -1.9(11) . .
C26B C27B C31B F19B 54.7(10) . .
C28B C27B C31B F19B -123.4(8) . .
C26B C27B C31B F20B -63.7(9) . .
C28B C27B C31B F20B 118.2(8) . .
C28B C29B C32B F22B -3.4(12) . .
C30B C29B C32B F22B 177.9(9) . .
C28B C29B C32B F23B 133.5(8) . .
C30B C29B C32B F23B -45.2(11) . .
C28B C29B C32B F23' 167.7(11) . .
C30B C29B C32B F23' -11.1(13) . .
C28B C29B C32B F24' -70.2(12) . .
C30B C29B C32B F24' 111.0(11) . .
C28B C29B C32B F22' 42.4(11) . .
C30B C29B C32B F22' -136.3(10) . .
C28B C29B C32B F24B -117.1(8) . .
C30B C29B C32B F24B 64.1(10) . .
C1S C1S Cl1S Cl3S 83(4) 3_776 3_766
Cl2S C1S Cl1S Cl3S -12.0(14) 1_565 3_766
Cl3S C1S Cl1S Cl3S 128(3) 1_565 3_766
Cl2S C1S Cl1S Cl3S 128(2) 3_766 3_766
Cl1S C1S Cl1S Cl3S 83(4) 3_776 3_766
Cl3S C1S Cl1S C1S -83(4) 3_766 3_776
Cl2S C1S Cl1S C1S -95(5) 1_565 3_776
Cl3S C1S Cl1S C1S 44(2) 1_565 3_776
Cl2S C1S Cl1S C1S 45(3) 3_766 3_776
Cl1S C1S Cl1S C1S 0.002(11) 3_776 3_776
Cl3S C1S Cl1S Cl2S -128(2) 3_766 3_766
C1S C1S Cl1S Cl2S -45(3) 3_776 3_766
Cl2S C1S Cl1S Cl2S -140(3) 1_565 3_766
Cl3S C1S Cl1S Cl2S -0.9(17) 1_565 3_766
Cl1S C1S Cl1S Cl2S -45(3) 3_776 3_766
